data_4067601
loop_
_publ_author_name
'Mutoh, Yuichiro'
'Kozono, Naoki'
'Araki, Miho'
'Tsuchida, Noriko'
'Takano, Keiko'
'Ishii, Youichi'

_publ_section_title
;
 Ruthenium Seleno- and Tellurocarbonyl Complexes: Selenium and Tellurium
 Atom Transfer to a Terminal Carbido Ligand
;
_journal_issue 3
_journal_name_full Organometallics
_journal_page_first 519
_journal_paper_doi 10.1021/om901029w
_journal_volume 29
_journal_year 2010
_chemical_formula_moiety 'C39 H52 Cl5 N6 Ru Se '
_chemical_formula_sum 'C39 H52 Cl5 N6 Ru Se'
_chemical_formula_weight 962.17
_space_group_IT_number 2
_symmetry_cell_setting triclinic
_symmetry_Int_Tables_number 2
_symmetry_space_group_name_Hall '-P 1'
_symmetry_space_group_name_H-M 'P -1'
_cell_angle_alpha 102.695(2)
_cell_angle_beta 99.644(2)
_cell_angle_gamma 90.6460(16)
_cell_formula_units_Z 2
_cell_length_a 11.687(2)
_cell_length_b 11.836(2)
_cell_length_c 15.679(3)
_cell_measurement_reflns_used 5523
_cell_measurement_temperature 123.1
_cell_measurement_theta_max 27.5
_cell_measurement_theta_min 3.2
_cell_volume 2083.3(6)
_computing_cell_refinement CrystalClear
_computing_data_collection CrystalClear
_computing_data_reduction CrystalStructure
_computing_publication_material 'CrystalStructure 3.8'
_computing_structure_refinement SHELXL
_computing_structure_solution SHELXS97
_diffrn_ambient_temperature 123.1
_diffrn_detector_area_resol_mean 7.31
_diffrn_measured_fraction_theta_full 0.959
_diffrn_measured_fraction_theta_max 0.959
_diffrn_measurement_device_type 'Rigaku Mercury'
_diffrn_measurement_method \w
_diffrn_radiation_type 'Mo K\a'
_diffrn_radiation_wavelength 0.71070
_diffrn_reflns_av_R_equivalents 0.030
_diffrn_reflns_limit_h_max 15
_diffrn_reflns_limit_h_min -12
_diffrn_reflns_limit_k_max 15
_diffrn_reflns_limit_k_min -15
_diffrn_reflns_limit_l_max 16
_diffrn_reflns_limit_l_min -20
_diffrn_reflns_number 15965
_diffrn_reflns_theta_full 27.48
_diffrn_reflns_theta_max 27.48
_exptl_absorpt_coefficient_mu 1.607
_exptl_absorpt_correction_T_max 0.786
_exptl_absorpt_correction_T_min 0.691
_exptl_absorpt_correction_type numerical
_exptl_absorpt_process_details
;
    Higashi, T. (1999). Program for Absorption Correction.
    Rigaku Corporation, Tokyo, Japan.
;
_exptl_crystal_colour yellow
_exptl_crystal_density_diffrn 1.534
_exptl_crystal_density_method 'not measured'
_exptl_crystal_description prism
_exptl_crystal_F_000 982.00
_exptl_crystal_size_max 0.35
_exptl_crystal_size_mid 0.25
_exptl_crystal_size_min 0.15
_refine_diff_density_max 1.24
_refine_diff_density_min -1.22
_refine_ls_extinction_method none
_refine_ls_goodness_of_fit_ref 1.039
_refine_ls_hydrogen_treatment refall
_refine_ls_number_parameters 470
_refine_ls_number_reflns 9175
_refine_ls_R_factor_gt 0.0441
_refine_ls_shift/su_max 0.0010
_refine_ls_structure_factor_coef Fsqd
_refine_ls_weighting_details 'w = 1/[\s^2^(Fo^2^)+(0.0431P)^2^+4.9866P] where P=(Fo^2^+2Fc^2^)/3'
_refine_ls_weighting_scheme calc
_refine_ls_wR_factor_ref 0.1112
_reflns_number_gt 7849
_reflns_number_total 9175
_reflns_threshold_expression F^2^>2.0\s(F^2^)
_cod_data_source_file om901029w_si_002.cif
_cod_data_source_block '_3-CSe_CSedmap'
_cod_original_formula_sum 'C39 H52 Cl5 N6 Ru Se '
_cod_database_code 4067601

loop_
_symmetry_equiv_pos_site_id
_symmetry_equiv_pos_as_xyz
1 +X,+Y,+Z
2 -X,-Y,-Z

loop_
_atom_site_label
_atom_site_type_symbol
_atom_site_fract_x
_atom_site_fract_y
_atom_site_fract_z
_atom_site_U_iso_or_equiv
_atom_site_adp_type
_atom_site_occupancy
_atom_site_symmetry_multiplicity
_atom_site_calc_flag
_atom_site_refinement_flags
Ru(1) Ru 0.17023(2) 0.24271(2) 0.258027(16) 0.01006(6) Uani 1.00 1 d .
Se(1) Se 0.44129(3) 0.23220(3) 0.38374(2) 0.01806(8) Uani 1.00 1 d .
Cl(1) Cl 0.10451(7) 0.37984(7) 0.37456(5) 0.01624(16) Uani 1.00 1 d .
Cl(2) Cl 0.22435(7) 0.10069(7) 0.13914(5) 0.01434(15) Uani 1.00 1 d .
Cl(3) Cl 0.76995(11) 0.84071(11) 0.27149(9) 0.0483(3) Uani 1.00 1 d .
Cl(4) Cl 0.61037(11) 0.62164(11) 0.11746(8) 0.0425(2) Uani 1.00 1 d .
Cl(5) Cl 0.5713(2) 0.11391(18) 0.62635(16) 0.0952(6) Uani 1.00 1 d .
N(1) N 0.1095(2) 0.4140(2) 0.13684(18) 0.0157(5) Uani 1.00 1 d .
N(2) N 0.2805(2) 0.4573(2) 0.21648(18) 0.0148(5) Uani 1.00 1 d .
N(3) N -0.0219(2) 0.1867(2) 0.19897(17) 0.0115(5) Uani 1.00 1 d .
N(4) N -0.3605(2) 0.0295(2) 0.12581(19) 0.0163(5) Uani 1.00 1 d .
N(5) N 0.1395(2) 0.1044(2) 0.32500(17) 0.0135(5) Uani 1.00 1 d .
N(6) N 0.0907(3) -0.1674(3) 0.4506(2) 0.0333(8) Uani 1.00 1 d .
C(1) C 0.3139(3) 0.2526(2) 0.3173(2) 0.0137(6) Uani 1.00 1 d .
C(2) C 0.1897(2) 0.3781(2) 0.1969(2) 0.0114(6) Uani 1.00 1 d .
C(3) C 0.1399(3) 0.5267(3) 0.1192(2) 0.0218(7) Uani 1.00 1 d .
C(4) C 0.2656(3) 0.5489(3) 0.1656(2) 0.0225(7) Uani 1.00 1 d .
C(5) C 0.0028(2) 0.3581(2) 0.0853(2) 0.0125(6) Uani 1.00 1 d .
C(6) C -0.1022(2) 0.3917(2) 0.1129(2) 0.0131(6) Uani 1.00 1 d .
C(7) C -0.2055(3) 0.3405(3) 0.0586(2) 0.0171(6) Uani 1.00 1 d .
C(8) C -0.2059(2) 0.2608(2) -0.0207(2) 0.0155(6) Uani 1.00 1 d .
C(9) C -0.0998(3) 0.2345(2) -0.0478(2) 0.0164(6) Uani 1.00 1 d .
C(10) C 0.0052(2) 0.2842(2) 0.0032(2) 0.0141(6) Uani 1.00 1 d .
C(11) C -0.1048(3) 0.4791(3) 0.1977(2) 0.0212(7) Uani 1.00 1 d .
C(12) C -0.3174(3) 0.2017(3) -0.0752(2) 0.0253(8) Uani 1.00 1 d .
C(13) C 0.1175(3) 0.2600(3) -0.0308(2) 0.0214(7) Uani 1.00 1 d .
C(14) C 0.3963(2) 0.4534(2) 0.2645(2) 0.0136(6) Uani 1.00 1 d .
C(15) C 0.4788(3) 0.3930(2) 0.2195(2) 0.0158(6) Uani 1.00 1 d .
C(16) C 0.5932(2) 0.4006(2) 0.2637(2) 0.0151(6) Uani 1.00 1 d .
C(17) C 0.6269(3) 0.4651(3) 0.3503(2) 0.0167(6) Uani 1.00 1 d .
C(18) C 0.5431(3) 0.5267(2) 0.3921(2) 0.0163(6) Uani 1.00 1 d .
C(19) C 0.4278(3) 0.5235(2) 0.3503(2) 0.0152(6) Uani 1.00 1 d .
C(20) C 0.4454(3) 0.3209(3) 0.1261(2) 0.0217(7) Uani 1.00 1 d .
C(21) C 0.7507(3) 0.4676(3) 0.3982(2) 0.0227(7) Uani 1.00 1 d .
C(22) C 0.3400(3) 0.5908(3) 0.3973(2) 0.0212(7) Uani 1.00 1 d .
C(23) C -0.1035(2) 0.2099(2) 0.2511(2) 0.0141(6) Uani 1.00 1 d .
C(24) C -0.2140(3) 0.1599(2) 0.2310(2) 0.0156(6) Uani 1.00 1 d .
C(25) C -0.2504(2) 0.0777(2) 0.1502(2) 0.0136(6) Uani 1.00 1 d .
C(26) C -0.1650(2) 0.0527(2) 0.0961(2) 0.0130(6) Uani 1.00 1 d .
C(27) C -0.0567(2) 0.1077(2) 0.1222(2) 0.0119(6) Uani 1.00 1 d .
C(28) C -0.4410(3) 0.0492(3) 0.1891(2) 0.0214(7) Uani 1.00 1 d .
C(29) C -0.3854(3) -0.0731(3) 0.0536(2) 0.0199(7) Uani 1.00 1 d .
C(30) C 0.1634(3) 0.1188(3) 0.4138(2) 0.0189(7) Uani 1.00 1 d .
C(31) C 0.1489(3) 0.0324(3) 0.4579(2) 0.0236(7) Uani 1.00 1 d .
C(32) C 0.1068(3) -0.0796(3) 0.4103(2) 0.0220(7) Uani 1.00 1 d .
C(33) C 0.0807(3) -0.0937(3) 0.3171(2) 0.0195(7) Uani 1.00 1 d .
C(34) C 0.0997(3) -0.0031(3) 0.2792(2) 0.0169(6) Uani 1.00 1 d .
C(35) C 0.1334(4) -0.1533(4) 0.5453(2) 0.0399(11) Uani 1.00 1 d .
C(36) C 0.0419(4) -0.2803(3) 0.4004(3) 0.0355(10) Uani 1.00 1 d .
C(37) C 0.6848(4) 0.7265(3) 0.2919(3) 0.0366(10) Uani 1.00 1 d .
C(38) C 0.5793(4) 0.6934(4) 0.2237(3) 0.0373(10) Uani 1.00 1 d .
C(39) C 0.4632(7) 0.0192(8) 0.5255(8) 0.144(5) Uani 1.00 1 d .
H(1) H 0.0903 0.5878 0.1448 0.026 Uiso 1.00 1 c R
H(2) H 0.1326 0.5222 0.0547 0.026 Uiso 1.00 1 c R
H(3) H 0.3192 0.5408 0.1222 0.027 Uiso 1.00 1 c R
H(4) H 0.2784 0.6271 0.2054 0.027 Uiso 1.00 1 c R
H(5) H -0.2775 0.3610 0.0767 0.021 Uiso 1.00 1 c R
H(6) H -0.0991 0.1811 -0.1027 0.020 Uiso 1.00 1 c R
H(7) H -0.0879 0.5569 0.1896 0.025 Uiso 1.00 1 c R
H(8) H -0.0462 0.4619 0.2451 0.025 Uiso 1.00 1 c R
H(9) H -0.1819 0.4756 0.2140 0.025 Uiso 1.00 1 c R
H(10) H -0.3810 0.2544 -0.0679 0.030 Uiso 1.00 1 c R
H(11) H -0.3344 0.1315 -0.0553 0.030 Uiso 1.00 1 c R
H(12) H -0.3096 0.1809 -0.1379 0.030 Uiso 1.00 1 c R
H(13) H 0.1019 0.2062 -0.0891 0.026 Uiso 1.00 1 c R
H(14) H 0.1701 0.2253 0.0108 0.026 Uiso 1.00 1 c R
H(15) H 0.1536 0.3327 -0.0360 0.026 Uiso 1.00 1 c R
H(16) H 0.6502 0.3604 0.2338 0.018 Uiso 1.00 1 c R
H(17) H 0.5653 0.5722 0.4507 0.020 Uiso 1.00 1 c R
H(18) H 0.3779 0.2692 0.1227 0.026 Uiso 1.00 1 c R
H(19) H 0.5107 0.2747 0.1098 0.026 Uiso 1.00 1 c R
H(20) H 0.4258 0.3721 0.0849 0.026 Uiso 1.00 1 c R
H(21) H 0.8041 0.4677 0.3563 0.027 Uiso 1.00 1 c R
H(22) H 0.7618 0.3990 0.4236 0.027 Uiso 1.00 1 c R
H(23) H 0.7665 0.5378 0.4460 0.027 Uiso 1.00 1 c R
H(24) H 0.3086 0.6485 0.3645 0.025 Uiso 1.00 1 c R
H(25) H 0.3771 0.6302 0.4574 0.025 Uiso 1.00 1 c R
H(26) H 0.2767 0.5378 0.4006 0.025 Uiso 1.00 1 c R
H(27) H -0.0828 0.2649 0.3060 0.017 Uiso 1.00 1 c R
H(28) H -0.2663 0.1807 0.2715 0.019 Uiso 1.00 1 c R
H(29) H -0.1825 -0.0027 0.0412 0.016 Uiso 1.00 1 c R
H(30) H -0.0021 0.0887 0.0833 0.014 Uiso 1.00 1 c R
H(31) H -0.4509 0.1326 0.2079 0.026 Uiso 1.00 1 c R
H(32) H -0.4097 0.0186 0.2410 0.026 Uiso 1.00 1 c R
H(33) H -0.5164 0.0097 0.1608 0.026 Uiso 1.00 1 c R
H(34) H -0.3536 -0.1407 0.0740 0.024 Uiso 1.00 1 c R
H(35) H -0.3497 -0.0618 0.0036 0.024 Uiso 1.00 1 c R
H(36) H -0.4697 -0.0858 0.0345 0.024 Uiso 1.00 1 c R
H(37) H 0.1921 0.1931 0.4483 0.023 Uiso 1.00 1 c R
H(38) H 0.1673 0.0485 0.5209 0.028 Uiso 1.00 1 c R
H(39) H 0.0500 -0.1663 0.2808 0.023 Uiso 1.00 1 c R
H(40) H 0.0837 -0.0167 0.2162 0.020 Uiso 1.00 1 c R
H(41) H 0.1130 -0.0775 0.5772 0.048 Uiso 1.00 1 c R
H(42) H 0.2180 -0.1584 0.5556 0.048 Uiso 1.00 1 c R
H(43) H 0.0978 -0.2147 0.5667 0.048 Uiso 1.00 1 c R
H(44) H 0.0282 -0.3286 0.4414 0.043 Uiso 1.00 1 c R
H(45) H 0.0963 -0.3175 0.3630 0.043 Uiso 1.00 1 c R
H(46) H -0.0318 -0.2712 0.3629 0.043 Uiso 1.00 1 c R
H(47) H 0.7324 0.6580 0.2929 0.044 Uiso 1.00 1 c R
H(48) H 0.6619 0.7517 0.3509 0.044 Uiso 1.00 1 c R
H(49) H 0.5369 0.7639 0.2175 0.045 Uiso 1.00 1 c R
H(50) H 0.5278 0.6414 0.2438 0.045 Uiso 1.00 1 c R
H(51) H 0.4232 -0.0443 0.5427 0.173 Uiso 1.00 1 c R
H(52) H 0.4050 0.0666 0.4980 0.173 Uiso 1.00 1 c R

loop_
_atom_site_aniso_label
_atom_site_aniso_U_11
_atom_site_aniso_U_22
_atom_site_aniso_U_33
_atom_site_aniso_U_12
_atom_site_aniso_U_13
_atom_site_aniso_U_23
Ru(1) 0.01123(13) 0.01011(13) 0.00846(12) -0.00215(9) 0.00000(9) 0.00268(9)
Se(1) 0.01539(18) 0.02037(18) 0.01772(17) -0.00082(13) -0.00335(13) 0.00761(14)
Cl(1) 0.0177(4) 0.0161(3) 0.0129(3) -0.0037(3) 0.0025(3) -0.0008(2)
Cl(2) 0.0146(3) 0.0148(3) 0.0125(3) -0.0005(2) 0.0027(2) 0.0007(2)
Cl(3) 0.0378(6) 0.0465(6) 0.0604(7) -0.0121(5) -0.0042(5) 0.0221(6)
Cl(4) 0.0496(7) 0.0415(6) 0.0372(5) 0.0013(5) 0.0062(5) 0.0112(4)
Cl(5) 0.0920(15) 0.0714(12) 0.1212(17) 0.0005(10) 0.0228(13) 0.0165(11)
N(1) 0.0144(14) 0.0154(13) 0.0175(13) -0.0037(11) -0.0032(11) 0.0089(11)
N(2) 0.0143(14) 0.0123(13) 0.0178(13) -0.0051(10) -0.0038(11) 0.0088(10)
N(3) 0.0114(13) 0.0124(12) 0.0110(12) -0.0013(10) 0.0005(10) 0.0047(10)
N(4) 0.0100(13) 0.0197(14) 0.0172(13) -0.0043(11) 0.0023(11) 0.0001(11)
N(5) 0.0141(13) 0.0151(13) 0.0111(12) -0.0018(10) -0.0009(10) 0.0046(10)
N(6) 0.048(2) 0.0275(18) 0.0297(18) -0.0038(16) 0.0065(16) 0.0184(14)
C(1) 0.0196(17) 0.0097(14) 0.0113(14) -0.0012(12) 0.0023(12) 0.0013(11)
C(2) 0.0125(15) 0.0112(14) 0.0103(14) -0.0006(11) 0.0029(11) 0.0011(11)
C(3) 0.0185(18) 0.0203(17) 0.0268(18) -0.0064(14) -0.0064(14) 0.0140(14)
C(4) 0.0201(18) 0.0199(17) 0.0291(19) -0.0056(14) -0.0050(15) 0.0162(15)
C(5) 0.0116(15) 0.0109(14) 0.0161(15) -0.0019(11) -0.0019(12) 0.0087(12)
C(6) 0.0159(16) 0.0109(14) 0.0137(14) 0.0006(12) 0.0000(12) 0.0070(12)
C(7) 0.0118(16) 0.0194(16) 0.0222(17) 0.0016(13) 0.0013(13) 0.0102(13)
C(8) 0.0135(16) 0.0127(15) 0.0211(16) -0.0038(12) -0.0045(13) 0.0112(12)
C(9) 0.0224(18) 0.0124(15) 0.0140(15) -0.0003(13) -0.0014(13) 0.0055(12)
C(10) 0.0159(16) 0.0130(15) 0.0160(15) 0.0025(12) 0.0023(12) 0.0093(12)
C(11) 0.0233(19) 0.0213(17) 0.0181(16) 0.0026(14) 0.0050(14) 0.0010(14)
C(12) 0.0198(19) 0.0210(18) 0.033(2) -0.0048(14) -0.0070(15) 0.0099(15)
C(13) 0.0187(18) 0.0257(18) 0.0229(17) 0.0057(14) 0.0065(14) 0.0097(14)
C(14) 0.0106(15) 0.0150(15) 0.0153(15) -0.0042(12) -0.0031(12) 0.0078(12)
C(15) 0.0182(17) 0.0157(15) 0.0131(15) -0.0058(13) 0.0008(12) 0.0044(12)
C(16) 0.0150(16) 0.0149(15) 0.0154(15) -0.0016(12) 0.0040(12) 0.0027(12)
C(17) 0.0139(16) 0.0224(17) 0.0143(15) -0.0037(13) -0.0010(12) 0.0079(13)
C(18) 0.0190(17) 0.0142(15) 0.0135(15) -0.0060(13) -0.0012(13) 0.0017(12)
C(19) 0.0172(16) 0.0130(15) 0.0156(15) -0.0027(12) 0.0022(13) 0.0043(12)
C(20) 0.0198(18) 0.0277(19) 0.0144(16) -0.0061(14) 0.0003(13) 0.0004(14)
C(21) 0.0136(17) 0.035(2) 0.0167(16) 0.0005(15) -0.0011(13) 0.0031(15)
C(22) 0.0153(17) 0.0211(17) 0.0255(18) -0.0003(14) 0.0045(14) 0.0008(14)
C(23) 0.0176(16) 0.0130(15) 0.0111(14) -0.0011(12) 0.0014(12) 0.0022(11)
C(24) 0.0157(16) 0.0166(16) 0.0157(15) -0.0006(13) 0.0038(12) 0.0056(12)
C(25) 0.0138(15) 0.0110(14) 0.0159(15) -0.0005(12) -0.0009(12) 0.0051(12)
C(26) 0.0144(16) 0.0129(15) 0.0113(14) -0.0007(12) 0.0002(12) 0.0037(11)
C(27) 0.0141(15) 0.0113(14) 0.0108(14) 0.0013(12) 0.0020(12) 0.0036(11)
C(28) 0.0167(17) 0.0231(18) 0.0240(17) -0.0057(14) 0.0076(14) 0.0021(14)
C(29) 0.0120(16) 0.0205(17) 0.0242(17) -0.0047(13) 0.0011(13) 0.0007(14)
C(30) 0.0227(18) 0.0209(17) 0.0138(15) -0.0038(14) 0.0004(13) 0.0077(13)
C(31) 0.029(2) 0.0279(19) 0.0140(16) -0.0029(16) 0.0003(14) 0.0084(14)
C(32) 0.0222(19) 0.0254(18) 0.0221(17) -0.0015(15) 0.0033(14) 0.0136(15)
C(33) 0.0217(18) 0.0149(16) 0.0214(17) -0.0047(13) -0.0004(14) 0.0064(13)
C(34) 0.0181(17) 0.0198(16) 0.0138(15) -0.0009(13) 0.0005(13) 0.0077(13)
C(35) 0.055(3) 0.043(2) 0.029(2) 0.001(2) 0.006(2) 0.0254(19)
C(36) 0.037(2) 0.026(2) 0.048(2) -0.0050(18) 0.001(2) 0.0254(19)
C(37) 0.034(2) 0.031(2) 0.045(2) -0.0025(19) 0.003(2) 0.0132(19)
C(38) 0.036(2) 0.040(2) 0.038(2) -0.004(2) 0.005(2) 0.016(2)
C(39) 0.070(5) 0.140(7) 0.302(14) 0.053(5) 0.077(7) 0.183(9)

loop_
_atom_type_symbol
_atom_type_description
_atom_type_scat_dispersion_real
_atom_type_scat_dispersion_imag
_atom_type_scat_source
C C 0.003 0.002
;
International Tables for Crystallography
(1992, Vol. C, Tables 4.2.6.8 and 6.1.1.4)
;
H H 0.000 0.000
;
International Tables for Crystallography
(1992, Vol. C, Table 6.1.1.4)
;
Cl Cl 0.148 0.159
;
International Tables for Crystallography
(1992, Vol. C, Tables 4.2.6.8 and 6.1.1.4)
;
N N 0.006 0.003
;
International Tables for Crystallography
(1992, Vol. C, Tables 4.2.6.8 and 6.1.1.4)
;
Ru Ru -1.259 0.836
;
International Tables for Crystallography
(1992, Vol. C, Tables 4.2.6.8 and 6.1.1.4)
;
Se Se -0.093 2.226
;
International Tables for Crystallography
(1992, Vol. C, Tables 4.2.6.8 and 6.1.1.4)
;

loop_
_geom_angle_atom_site_label_1
_geom_angle_atom_site_label_2
_geom_angle_atom_site_label_3
_geom_angle
_geom_angle_publ_flag
_geom_angle_site_symmetry_1
_geom_angle_site_symmetry_3
Cl(1) Ru(1) Cl(2) 176.60(2) yes . .
Cl(1) Ru(1) N(3) 88.38(6) yes . .
Cl(1) Ru(1) N(5) 89.37(7) yes . .
Cl(1) Ru(1) C(1) 92.75(10) yes . .
Cl(1) Ru(1) C(2) 87.79(8) yes . .
Cl(2) Ru(1) N(3) 88.29(6) yes . .
Cl(2) Ru(1) N(5) 89.28(7) yes . .
Cl(2) Ru(1) C(1) 90.26(10) yes . .
Cl(2) Ru(1) C(2) 93.43(8) yes . .
N(3) Ru(1) N(5) 78.18(10) yes . .
N(3) Ru(1) C(1) 163.95(13) yes . .
N(3) Ru(1) C(2) 99.41(11) yes . .
N(5) Ru(1) C(1) 85.82(13) yes . .
N(5) Ru(1) C(2) 176.33(11) yes . .
C(1) Ru(1) C(2) 96.63(14) yes . .
C(2) N(1) C(3) 114.3(2) yes . .
C(2) N(1) C(5) 130.5(2) yes . .
C(3) N(1) C(5) 115.1(2) yes . .
C(2) N(2) C(4) 114.1(2) yes . .
C(2) N(2) C(14) 129.9(2) yes . .
C(4) N(2) C(14) 114.7(2) yes . .
Ru(1) N(3) C(23) 119.52(18) yes . .
Ru(1) N(3) C(27) 123.9(2) yes . .
C(23) N(3) C(27) 114.6(2) yes . .
C(25) N(4) C(28) 119.9(2) yes . .
C(25) N(4) C(29) 119.5(2) yes . .
C(28) N(4) C(29) 116.6(2) yes . .
Ru(1) N(5) C(30) 122.6(2) yes . .
Ru(1) N(5) C(34) 121.8(2) yes . .
C(30) N(5) C(34) 115.5(3) yes . .
C(32) N(6) C(35) 120.0(3) yes . .
C(32) N(6) C(36) 121.7(3) yes . .
C(35) N(6) C(36) 118.1(3) yes . .
Ru(1) C(1) Se(1) 165.4(2) yes . .
Ru(1) C(2) N(1) 127.2(2) yes . .
Ru(1) C(2) N(2) 126.7(2) yes . .
N(1) C(2) N(2) 105.8(2) yes . .
N(1) C(3) C(4) 102.3(3) yes . .
N(2) C(4) C(3) 102.3(3) yes . .
N(1) C(5) C(6) 118.9(2) yes . .
N(1) C(5) C(10) 118.8(3) yes . .
C(6) C(5) C(10) 121.6(2) yes . .
C(5) C(6) C(7) 117.7(2) yes . .
C(5) C(6) C(11) 121.5(2) yes . .
C(7) C(6) C(11) 120.8(3) yes . .
C(6) C(7) C(8) 122.1(3) yes . .
C(7) C(8) C(9) 118.3(2) yes . .
C(7) C(8) C(12) 121.0(3) yes . .
C(9) C(8) C(12) 120.7(2) yes . .
C(8) C(9) C(10) 121.9(2) yes . .
C(5) C(10) C(9) 118.2(3) yes . .
C(5) C(10) C(13) 121.3(2) yes . .
C(9) C(10) C(13) 120.5(2) yes . .
N(2) C(14) C(15) 118.6(2) yes . .
N(2) C(14) C(19) 119.2(2) yes . .
C(15) C(14) C(19) 121.5(2) yes . .
C(14) C(15) C(16) 118.0(2) yes . .
C(14) C(15) C(20) 121.4(2) yes . .
C(16) C(15) C(20) 120.6(3) yes . .
C(15) C(16) C(17) 122.2(3) yes . .
C(16) C(17) C(18) 118.2(2) yes . .
C(16) C(17) C(21) 121.1(3) yes . .
C(18) C(17) C(21) 120.7(2) yes . .
C(17) C(18) C(19) 121.9(2) yes . .
C(14) C(19) C(18) 118.1(3) yes . .
C(14) C(19) C(22) 121.4(2) yes . .
C(18) C(19) C(22) 120.5(2) yes . .
N(3) C(23) C(24) 125.0(2) yes . .
C(23) C(24) C(25) 120.3(3) yes . .
N(4) C(25) C(24) 122.4(3) yes . .
N(4) C(25) C(26) 122.8(2) yes . .
C(24) C(25) C(26) 114.8(2) yes . .
C(25) C(26) C(27) 120.5(2) yes . .
N(3) C(27) C(26) 124.9(3) yes . .
N(5) C(30) C(31) 124.1(3) yes . .
C(30) C(31) C(32) 120.5(3) yes . .
N(6) C(32) C(31) 122.8(3) yes . .
N(6) C(32) C(33) 122.2(3) yes . .
C(31) C(32) C(33) 115.1(3) yes . .
C(32) C(33) C(34) 120.2(3) yes . .
N(5) C(34) C(33) 124.5(3) yes . .
Cl(3) C(37) C(38) 112.1(3) yes . .
Cl(4) C(38) C(37) 113.0(3) yes . .
Cl(5) C(39) C(39) 99.0(6) yes . 2_656
N(1) C(3) H(1) 111.3 no . .
N(1) C(3) H(2) 111.3 no . .
C(4) C(3) H(1) 111.3 no . .
C(4) C(3) H(2) 111.3 no . .
H(1) C(3) H(2) 109.2 no . .
N(2) C(4) H(3) 111.3 no . .
N(2) C(4) H(4) 111.3 no . .
C(3) C(4) H(3) 111.3 no . .
C(3) C(4) H(4) 111.3 no . .
H(3) C(4) H(4) 109.2 no . .
C(6) C(7) H(5) 119.0 no . .
C(8) C(7) H(5) 119.0 no . .
C(8) C(9) H(6) 119.1 no . .
C(10) C(9) H(6) 119.1 no . .
C(6) C(11) H(7) 109.5 no . .
C(6) C(11) H(8) 109.5 no . .
C(6) C(11) H(9) 109.5 no . .
H(7) C(11) H(8) 109.5 no . .
H(7) C(11) H(9) 109.5 no . .
H(8) C(11) H(9) 109.5 no . .
C(8) C(12) H(10) 109.5 no . .
C(8) C(12) H(11) 109.5 no . .
C(8) C(12) H(12) 109.5 no . .
H(10) C(12) H(11) 109.5 no . .
H(10) C(12) H(12) 109.5 no . .
H(11) C(12) H(12) 109.5 no . .
C(10) C(13) H(13) 109.5 no . .
C(10) C(13) H(14) 109.5 no . .
C(10) C(13) H(15) 109.5 no . .
H(13) C(13) H(14) 109.5 no . .
H(13) C(13) H(15) 109.5 no . .
H(14) C(13) H(15) 109.5 no . .
C(15) C(16) H(16) 118.9 no . .
C(17) C(16) H(16) 118.9 no . .
C(17) C(18) H(17) 119.0 no . .
C(19) C(18) H(17) 119.0 no . .
C(15) C(20) H(18) 109.5 no . .
C(15) C(20) H(19) 109.5 no . .
C(15) C(20) H(20) 109.5 no . .
H(18) C(20) H(19) 109.5 no . .
H(18) C(20) H(20) 109.5 no . .
H(19) C(20) H(20) 109.5 no . .
C(17) C(21) H(21) 109.5 no . .
C(17) C(21) H(22) 109.5 no . .
C(17) C(21) H(23) 109.5 no . .
H(21) C(21) H(22) 109.5 no . .
H(21) C(21) H(23) 109.5 no . .
H(22) C(21) H(23) 109.5 no . .
C(19) C(22) H(24) 109.5 no . .
C(19) C(22) H(25) 109.5 no . .
C(19) C(22) H(26) 109.5 no . .
H(24) C(22) H(25) 109.5 no . .
H(24) C(22) H(26) 109.5 no . .
H(25) C(22) H(26) 109.5 no . .
N(3) C(23) H(27) 117.5 no . .
C(24) C(23) H(27) 117.5 no . .
C(23) C(24) H(28) 119.9 no . .
C(25) C(24) H(28) 119.9 no . .
C(25) C(26) H(29) 119.8 no . .
C(27) C(26) H(29) 119.8 no . .
N(3) C(27) H(30) 117.6 no . .
C(26) C(27) H(30) 117.6 no . .
N(4) C(28) H(31) 109.5 no . .
N(4) C(28) H(32) 109.5 no . .
N(4) C(28) H(33) 109.5 no . .
H(31) C(28) H(32) 109.5 no . .
H(31) C(28) H(33) 109.5 no . .
H(32) C(28) H(33) 109.5 no . .
N(4) C(29) H(34) 109.5 no . .
N(4) C(29) H(35) 109.5 no . .
N(4) C(29) H(36) 109.5 no . .
H(34) C(29) H(35) 109.5 no . .
H(34) C(29) H(36) 109.5 no . .
H(35) C(29) H(36) 109.5 no . .
N(5) C(30) H(37) 118.0 no . .
C(31) C(30) H(37) 118.0 no . .
C(30) C(31) H(38) 119.7 no . .
C(32) C(31) H(38) 119.7 no . .
C(32) C(33) H(39) 119.9 no . .
C(34) C(33) H(39) 119.9 no . .
N(5) C(34) H(40) 117.7 no . .
C(33) C(34) H(40) 117.7 no . .
N(6) C(35) H(41) 109.5 no . .
N(6) C(35) H(42) 109.5 no . .
N(6) C(35) H(43) 109.5 no . .
H(41) C(35) H(42) 109.5 no . .
H(41) C(35) H(43) 109.5 no . .
H(42) C(35) H(43) 109.5 no . .
N(6) C(36) H(44) 109.5 no . .
N(6) C(36) H(45) 109.5 no . .
N(6) C(36) H(46) 109.5 no . .
H(44) C(36) H(45) 109.5 no . .
H(44) C(36) H(46) 109.5 no . .
H(45) C(36) H(46) 109.5 no . .
Cl(3) C(37) H(47) 109.2 no . .
Cl(3) C(37) H(48) 109.2 no . .
C(38) C(37) H(47) 109.2 no . .
C(38) C(37) H(48) 109.2 no . .
H(47) C(37) H(48) 107.9 no . .
Cl(4) C(38) H(49) 109.0 no . .
Cl(4) C(38) H(50) 109.0 no . .
C(37) C(38) H(49) 109.0 no . .
C(37) C(38) H(50) 109.0 no . .
H(49) C(38) H(50) 107.8 no . .
Cl(5) C(39) H(51) 112.0 no . .
Cl(5) C(39) H(52) 112.0 no . .
C(39) C(39) H(51) 112.0 no 2_656 .
C(39) C(39) H(52) 112.0 no 2_656 .
H(51) C(39) H(52) 109.7 no . .

loop_
_geom_bond_atom_site_label_1
_geom_bond_atom_site_label_2
_geom_bond_distance
_geom_bond_publ_flag
_geom_bond_site_symmetry_2
Ru(1) Cl(1) 2.3995(8) yes .
Ru(1) Cl(2) 2.3962(7) yes .
Ru(1) N(3) 2.310(2) yes .
Ru(1) N(5) 2.186(3) yes .
Ru(1) C(1) 1.766(3) yes .
Ru(1) C(2) 2.069(3) yes .
Se(1) C(1) 1.720(3) yes .
Cl(3) C(37) 1.785(5) yes .
Cl(4) C(38) 1.794(4) yes .
Cl(5) C(39) 1.968(9) yes .
N(1) C(2) 1.354(4) yes .
N(1) C(3) 1.471(5) yes .
N(1) C(5) 1.434(3) yes .
N(2) C(2) 1.357(4) yes .
N(2) C(4) 1.476(5) yes .
N(2) C(14) 1.441(4) yes .
N(3) C(23) 1.350(4) yes .
N(3) C(27) 1.350(3) yes .
N(4) C(25) 1.360(4) yes .
N(4) C(28) 1.463(5) yes .
N(4) C(29) 1.455(4) yes .
N(5) C(30) 1.346(4) yes .
N(5) C(34) 1.350(4) yes .
N(6) C(32) 1.355(5) yes .
N(6) C(35) 1.457(5) yes .
N(6) C(36) 1.450(5) yes .
C(3) C(4) 1.518(5) yes .
C(5) C(6) 1.401(4) yes .
C(5) C(10) 1.394(4) yes .
C(6) C(7) 1.401(4) yes .
C(6) C(11) 1.500(4) yes .
C(7) C(8) 1.384(4) yes .
C(8) C(9) 1.394(5) yes .
C(8) C(12) 1.504(4) yes .
C(9) C(10) 1.393(4) yes .
C(10) C(13) 1.504(5) yes .
C(14) C(15) 1.401(4) yes .
C(14) C(19) 1.404(4) yes .
C(15) C(16) 1.391(4) yes .
C(15) C(20) 1.509(4) yes .
C(16) C(17) 1.394(4) yes .
C(17) C(18) 1.393(5) yes .
C(17) C(21) 1.511(4) yes .
C(18) C(19) 1.393(4) yes .
C(19) C(22) 1.498(5) yes .
C(23) C(24) 1.372(4) yes .
C(24) C(25) 1.415(4) yes .
C(25) C(26) 1.408(4) yes .
C(26) C(27) 1.373(4) yes .
C(30) C(31) 1.377(5) yes .
C(31) C(32) 1.408(5) yes .
C(32) C(33) 1.414(5) yes .
C(33) C(34) 1.369(5) yes .
C(37) C(38) 1.477(6) yes .
C(39) C(39) 1.290(15) yes 2_656
C(3) H(1) 0.990 no .
C(3) H(2) 0.990 no .
C(4) H(3) 0.990 no .
C(4) H(4) 0.990 no .
C(7) H(5) 0.950 no .
C(9) H(6) 0.950 no .
C(11) H(7) 0.980 no .
C(11) H(8) 0.980 no .
C(11) H(9) 0.980 no .
C(12) H(10) 0.980 no .
C(12) H(11) 0.980 no .
C(12) H(12) 0.980 no .
C(13) H(13) 0.980 no .
C(13) H(14) 0.980 no .
C(13) H(15) 0.980 no .
C(16) H(16) 0.950 no .
C(18) H(17) 0.950 no .
C(20) H(18) 0.980 no .
C(20) H(19) 0.980 no .
C(20) H(20) 0.980 no .
C(21) H(21) 0.980 no .
C(21) H(22) 0.980 no .
C(21) H(23) 0.980 no .
C(22) H(24) 0.980 no .
C(22) H(25) 0.980 no .
C(22) H(26) 0.980 no .
C(23) H(27) 0.950 no .
C(24) H(28) 0.950 no .
C(26) H(29) 0.950 no .
C(27) H(30) 0.950 no .
C(28) H(31) 0.980 no .
C(28) H(32) 0.980 no .
C(28) H(33) 0.980 no .
C(29) H(34) 0.980 no .
C(29) H(35) 0.980 no .
C(29) H(36) 0.980 no .
C(30) H(37) 0.950 no .
C(31) H(38) 0.950 no .
C(33) H(39) 0.950 no .
C(34) H(40) 0.950 no .
C(35) H(41) 0.980 no .
C(35) H(42) 0.980 no .
C(35) H(43) 0.980 no .
C(36) H(44) 0.980 no .
C(36) H(45) 0.980 no .
C(36) H(46) 0.980 no .
C(37) H(47) 0.990 no .
C(37) H(48) 0.990 no .
C(38) H(49) 0.990 no .
C(38) H(50) 0.990 no .
C(39) H(51) 0.990 no .
C(39) H(52) 0.990 no .

loop_
_geom_torsion_atom_site_label_1
_geom_torsion_atom_site_label_2
_geom_torsion_atom_site_label_3
_geom_torsion_atom_site_label_4
_geom_torsion
Cl(1) Ru(1) N(3) C(23) -20.3(2)
Cl(1) Ru(1) N(3) C(27) 176.6(2)
Cl(1) Ru(1) N(5) C(30) -39.1(2)
Cl(1) Ru(1) N(5) C(34) 143.9(2)
Cl(1) Ru(1) C(1) Se(1) 93.7(7)
Cl(1) Ru(1) C(2) N(1) -90.8(2)
Cl(1) Ru(1) C(2) N(2) 81.0(2)
Cl(2) Ru(1) N(3) C(23) 159.0(2)
Cl(2) Ru(1) N(3) C(27) -4.0(2)
Cl(2) Ru(1) N(5) C(30) 144.1(2)
Cl(2) Ru(1) N(5) C(34) -33.0(2)
Cl(2) Ru(1) C(1) Se(1) -84.8(7)
Cl(2) Ru(1) C(2) N(1) 86.0(2)
Cl(2) Ru(1) C(2) N(2) -102.2(2)
N(3) Ru(1) N(5) C(30) -127.5(2)
N(3) Ru(1) N(5) C(34) 55.4(2)
N(5) Ru(1) N(3) C(23) 69.3(2)
N(5) Ru(1) N(3) C(27) -93.7(2)
N(3) Ru(1) C(1) Se(1) -0.0(10)
C(1) Ru(1) N(3) C(23) 74.0(5)
C(1) Ru(1) N(3) C(27) -89.0(5)
N(3) Ru(1) C(2) N(1) -2.8(2)
N(3) Ru(1) C(2) N(2) 168.9(2)
C(2) Ru(1) N(3) C(23) -107.8(2)
C(2) Ru(1) N(3) C(27) 89.2(2)
N(5) Ru(1) C(1) Se(1) 4.5(7)
C(1) Ru(1) N(5) C(30) 53.7(2)
C(1) Ru(1) N(5) C(34) -123.3(2)
N(5) Ru(1) C(2) N(1) -51.5(16)
N(5) Ru(1) C(2) N(2) 120.3(14)
C(2) Ru(1) N(5) C(30) -78.3(15)
C(2) Ru(1) N(5) C(34) 104.6(15)
C(1) Ru(1) C(2) N(1) 176.7(2)
C(1) Ru(1) C(2) N(2) -11.6(2)
C(2) Ru(1) C(1) Se(1) -178.2(7)
C(2) N(1) C(3) C(4) 10.2(3)
C(3) N(1) C(2) Ru(1) 168.0(2)
C(3) N(1) C(2) N(2) -5.2(3)
C(2) N(1) C(5) C(6) 101.0(4)
C(2) N(1) C(5) C(10) -88.0(4)
C(5) N(1) C(2) Ru(1) -14.9(5)
C(5) N(1) C(2) N(2) 171.9(3)
C(3) N(1) C(5) C(6) -81.9(4)
C(3) N(1) C(5) C(10) 89.1(3)
C(5) N(1) C(3) C(4) -167.3(2)
C(2) N(2) C(4) C(3) 8.6(3)
C(4) N(2) C(2) Ru(1) -175.8(2)
C(4) N(2) C(2) N(1) -2.6(3)
C(2) N(2) C(14) C(15) 81.9(4)
C(2) N(2) C(14) C(19) -107.4(4)
C(14) N(2) C(2) Ru(1) 18.3(4)
C(14) N(2) C(2) N(1) -168.6(3)
C(4) N(2) C(14) C(15) -84.0(3)
C(4) N(2) C(14) C(19) 86.8(4)
C(14) N(2) C(4) C(3) 176.8(2)
Ru(1) N(3) C(23) C(24) -164.6(2)
Ru(1) N(3) C(27) C(26) 163.7(2)
C(23) N(3) C(27) C(26) -0.1(3)
C(27) N(3) C(23) C(24) -0.1(4)
C(28) N(4) C(25) C(24) -8.8(5)
C(28) N(4) C(25) C(26) 173.3(3)
C(29) N(4) C(25) C(24) -165.6(3)
C(29) N(4) C(25) C(26) 16.5(5)
Ru(1) N(5) C(30) C(31) -177.7(2)
Ru(1) N(5) C(34) C(33) 178.8(2)
C(30) N(5) C(34) C(33) 1.5(5)
C(34) N(5) C(30) C(31) -0.4(5)
C(35) N(6) C(32) C(31) -9.3(6)
C(35) N(6) C(32) C(33) 171.7(4)
C(36) N(6) C(32) C(31) 176.9(4)
C(36) N(6) C(32) C(33) -2.1(6)
N(1) C(3) C(4) N(2) -10.3(3)
N(1) C(5) C(6) C(7) 176.4(3)
N(1) C(5) C(6) C(11) -3.9(5)
N(1) C(5) C(10) C(9) -177.2(3)
N(1) C(5) C(10) C(13) 1.7(5)
C(6) C(5) C(10) C(9) -6.5(5)
C(6) C(5) C(10) C(13) 172.5(3)
C(10) C(5) C(6) C(7) 5.6(5)
C(10) C(5) C(6) C(11) -174.7(3)
C(5) C(6) C(7) C(8) -1.2(5)
C(11) C(6) C(7) C(8) 179.1(3)
C(6) C(7) C(8) C(9) -2.1(5)
C(6) C(7) C(8) C(12) 176.4(3)
C(7) C(8) C(9) C(10) 1.2(5)
C(12) C(8) C(9) C(10) -177.3(3)
C(8) C(9) C(10) C(5) 3.0(5)
C(8) C(9) C(10) C(13) -176.0(3)
N(2) C(14) C(15) C(16) 173.0(3)
N(2) C(14) C(15) C(20) -7.4(5)
N(2) C(14) C(19) C(18) -173.9(3)
N(2) C(14) C(19) C(22) 7.7(5)
C(15) C(14) C(19) C(18) -3.4(5)
C(15) C(14) C(19) C(22) 178.2(3)
C(19) C(14) C(15) C(16) 2.5(5)
C(19) C(14) C(15) C(20) -177.9(3)
C(14) C(15) C(16) C(17) 0.4(5)
C(20) C(15) C(16) C(17) -179.2(3)
C(15) C(16) C(17) C(18) -2.2(5)
C(15) C(16) C(17) C(21) 177.3(3)
C(16) C(17) C(18) C(19) 1.2(5)
C(21) C(17) C(18) C(19) -178.3(3)
C(17) C(18) C(19) C(14) 1.6(5)
C(17) C(18) C(19) C(22) 180.0(2)
N(3) C(23) C(24) C(25) -0.3(5)
C(23) C(24) C(25) N(4) -177.3(3)
C(23) C(24) C(25) C(26) 0.8(5)
N(4) C(25) C(26) C(27) 177.1(3)
C(24) C(25) C(26) C(27) -1.0(4)
C(25) C(26) C(27) N(3) 0.7(5)
N(5) C(30) C(31) C(32) 0.1(4)
C(30) C(31) C(32) N(6) -179.8(3)
C(30) C(31) C(32) C(33) -0.7(5)
N(6) C(32) C(33) C(34) -179.2(3)
C(31) C(32) C(33) C(34) 1.7(5)
C(32) C(33) C(34) N(5) -2.2(5)
Cl(3) C(37) C(38) Cl(4) 69.6(4)
